data_4501789
loop_
_publ_author_name
'Kumar, Jitendra'
'Awasthi, Shubhra'
'Verma, Sandeep'

_publ_section_title
;
 Contrasting Crystallographic Signatures of 9-Carboxypropyl Adeninium
 Cation: Adenine Dimerization vs Carboxylic Group Interaction
;
_journal_issue 8
_journal_name_full 'Crystal Growth &amp; Design'
_journal_page_first 3555
_journal_paper_doi 10.1021/cg100470u
_journal_volume 10
_journal_year 2010
_chemical_formula_moiety 'C8 H10 N5 O2, N O3'
_chemical_formula_sum 'C8 H10 N6 O5'
_chemical_formula_weight 270.22
_chemical_name_common '3-(N9-adeninyl)propanoic acid.HNO3'
_chemical_name_systematic
;
 6-amino-9-(2-carboxyethyl)-9H-purin-1-ium nitrate
;
_space_group_IT_number 60
_symmetry_cell_setting orthorhombic
_symmetry_space_group_name_Hall '-P 2n 2ab'
_symmetry_space_group_name_H-M 'P b c n'
_atom_sites_solution_hydrogens geom
_atom_sites_solution_primary direct
_atom_sites_solution_secondary difmap
_audit_creation_method SHELXL-97
_cell_angle_alpha 90.00
_cell_angle_beta 90.00
_cell_angle_gamma 90.00
_cell_formula_units_Z 8
_cell_length_a 19.2331(14)
_cell_length_b 7.8223(6)
_cell_length_c 14.4760(11)
_cell_measurement_reflns_used 2713
_cell_measurement_temperature 100(2)
_cell_measurement_theta_max 28.34
_cell_measurement_theta_min 2.81
_cell_volume 2177.9(3)
_computing_cell_refinement 'SMART 5.628 (Bruker, 2003)'
_computing_data_collection 'SMART 5.628 (Bruker, 2003)'
_computing_data_reduction 'SAINT+ 6.45  (Bruker, 2003)'
_computing_molecular_graphics 'diamond 3.1d'
_computing_structure_refinement 'SHELXL-97 (Sheldrick, 1997)'
_computing_structure_solution Sir92
_diffrn_ambient_temperature 100(2)
_diffrn_measured_fraction_theta_full 0.998
_diffrn_measured_fraction_theta_max 0.997
_diffrn_measurement_device_type 'CCD area Detector'
_diffrn_measurement_method 'Phi-Omega scans'
_diffrn_radiation_monochromator graphite
_diffrn_radiation_source 'fine-focus sealed tube'
_diffrn_radiation_type MoK\a
_diffrn_radiation_wavelength 0.71073
_diffrn_reflns_av_R_equivalents 0.0431
_diffrn_reflns_av_sigmaI/netI 0.0321
_diffrn_reflns_limit_h_max 23
_diffrn_reflns_limit_h_min -25
_diffrn_reflns_limit_k_max 10
_diffrn_reflns_limit_k_min -10
_diffrn_reflns_limit_l_max 19
_diffrn_reflns_limit_l_min -15
_diffrn_reflns_number 13389
_diffrn_reflns_theta_full 25.00
_diffrn_reflns_theta_max 28.34
_diffrn_reflns_theta_min 2.81
_exptl_absorpt_coefficient_mu 0.139
_exptl_absorpt_correction_T_max 0.9727
_exptl_absorpt_correction_T_min 0.9727
_exptl_absorpt_correction_type psi-scan
_exptl_absorpt_process_details '(North et al., 1968)'
_exptl_crystal_colour colourless
_exptl_crystal_density_diffrn 1.648
_exptl_crystal_density_method 'not measured'
_exptl_crystal_description blocks
_exptl_crystal_F_000 1120
_exptl_crystal_size_max 0.20
_exptl_crystal_size_mid 0.20
_exptl_crystal_size_min 0.20
_refine_diff_density_max 0.347
_refine_diff_density_min -0.385
_refine_diff_density_rms 0.086
_refine_ls_extinction_method none
_refine_ls_goodness_of_fit_ref 1.115
_refine_ls_hydrogen_treatment mixed
_refine_ls_matrix_type full
_refine_ls_number_parameters 176
_refine_ls_number_reflns 2713
_refine_ls_number_restraints 0
_refine_ls_restrained_S_all 1.115
_refine_ls_R_factor_all 0.0634
_refine_ls_R_factor_gt 0.0438
_refine_ls_shift/su_max 0.000
_refine_ls_shift/su_mean 0.000
_refine_ls_structure_factor_coef Fsqd
_refine_ls_weighting_details 'calc w=1/[\s^2^(Fo^2^)+(0.0579P)^2^+2.0160P] where P=(Fo^2^+2Fc^2^)/3'
_refine_ls_weighting_scheme calc
_refine_ls_wR_factor_gt 0.1037
_refine_ls_wR_factor_ref 0.1363
_reflns_number_gt 2145
_reflns_number_total 2713
_reflns_threshold_expression >2sigma(I)
_cod_data_source_file cg100470u_si_002.cif
_cod_data_source_block adduct2b
_cod_database_code 4501789

loop_
_symmetry_equiv_pos_as_xyz
'x, y, z'
'-x+1/2, -y+1/2, z+1/2'
'x+1/2, -y+1/2, -z'
'-x, y, -z+1/2'
'-x, -y, -z'
'x-1/2, y-1/2, -z-1/2'
'-x-1/2, y-1/2, z'
'x, -y, z-1/2'

loop_
_atom_site_label
_atom_site_type_symbol
_atom_site_fract_x
_atom_site_fract_y
_atom_site_fract_z
_atom_site_U_iso_or_equiv
_atom_site_adp_type
_atom_site_occupancy
_atom_site_symmetry_multiplicity
_atom_site_calc_flag
_atom_site_refinement_flags
C2 C 0.49596(10) 0.2177(2) 0.02706(12) 0.0187(4) Uani 1 1 d .
H2 H 0.4472 0.2271 0.0360 0.022 Uiso 1 1 calc R
C4 C 0.60038(9) 0.1250(2) 0.06654(12) 0.0168(4) Uani 1 1 d .
C5 C 0.63413(9) 0.2034(2) -0.00637(12) 0.0167(4) Uani 1 1 d .
C6 C 0.59329(9) 0.2981(2) -0.06883(12) 0.0168(4) Uani 1 1 d .
C8 C 0.71197(9) 0.0762(2) 0.07243(12) 0.0181(4) Uani 1 1 d .
H8 H 0.7556 0.0344 0.0935 0.022 Uiso 1 1 calc R
C10 C 0.63931(10) -0.0510(2) 0.20258(12) 0.0193(4) Uani 1 1 d .
H10A H 0.6811 -0.1203 0.2164 0.023 Uiso 1 1 calc R
H10B H 0.5997 -0.1304 0.1942 0.023 Uiso 1 1 calc R
C11 C 0.62425(9) 0.0663(2) 0.28419(12) 0.0189(4) Uani 1 1 d .
H11A H 0.5936 0.1603 0.2632 0.023 Uiso 1 1 calc R
H11B H 0.5987 0.0007 0.3319 0.023 Uiso 1 1 calc R
C12 C 0.68861(10) 0.1421(2) 0.32723(12) 0.0180(4) Uani 1 1 d .
N10 N 0.61089(7) 0.51033(19) 0.14332(10) 0.0171(3) Uani 1 1 d .
N1 N 0.52407(8) 0.29861(19) -0.04749(10) 0.0183(3) Uani 1 1 d .
H1 H 0.4958 0.3549 -0.0843 0.022 Uiso 1 1 calc R
N3 N 0.53128(8) 0.1281(2) 0.08717(11) 0.0186(3) Uani 1 1 d .
N6 N 0.61548(8) 0.3802(2) -0.14212(10) 0.0195(3) Uani 1 1 d .
H6A H 0.5858 0.4355 -0.1775 0.023 Uiso 1 1 calc R
H6B H 0.6600 0.3800 -0.1560 0.023 Uiso 1 1 calc R
N7 N 0.70480(8) 0.1715(2) -0.00209(10) 0.0187(3) Uani 1 1 d .
N9 N 0.65073(8) 0.04352(19) 0.11628(10) 0.0170(3) Uani 1 1 d .
O2 O 0.74608(7) 0.12790(19) 0.29311(9) 0.0247(3) Uani 1 1 d .
O1 O 0.67586(7) 0.22142(18) 0.40571(9) 0.0225(3) Uani 1 1 d .
O3 O 0.62270(7) 0.58148(17) 0.06779(9) 0.0227(3) Uani 1 1 d .
O4 O 0.65495(7) 0.41932(17) 0.18194(9) 0.0202(3) Uani 1 1 d .
O5 O 0.55182(7) 0.53353(18) 0.18168(9) 0.0230(3) Uani 1 1 d .
H1A H 0.7182(18) 0.256(4) 0.432(2) 0.063(10) Uiso 1 1 d .

loop_
_atom_site_aniso_label
_atom_site_aniso_U_11
_atom_site_aniso_U_22
_atom_site_aniso_U_33
_atom_site_aniso_U_23
_atom_site_aniso_U_13
_atom_site_aniso_U_12
C2 0.0160(8) 0.0214(8) 0.0187(8) -0.0005(7) -0.0007(7) -0.0017(7)
C4 0.0181(9) 0.0191(8) 0.0133(8) -0.0019(6) -0.0023(6) -0.0002(7)
C5 0.0191(8) 0.0153(8) 0.0156(8) -0.0006(6) 0.0000(6) 0.0003(6)
C6 0.0190(9) 0.0175(8) 0.0139(8) -0.0036(6) -0.0017(6) -0.0002(7)
C8 0.0160(9) 0.0216(8) 0.0166(8) 0.0007(7) -0.0019(6) 0.0015(7)
C10 0.0215(9) 0.0197(8) 0.0166(9) 0.0024(7) -0.0007(7) -0.0015(7)
C11 0.0186(9) 0.0227(8) 0.0155(8) 0.0023(7) 0.0014(6) -0.0013(7)
C12 0.0209(9) 0.0187(8) 0.0144(8) 0.0003(6) 0.0001(6) 0.0009(7)
N10 0.0162(7) 0.0180(7) 0.0172(7) -0.0017(6) -0.0014(6) -0.0016(6)
N1 0.0166(7) 0.0209(7) 0.0173(7) 0.0004(6) -0.0020(6) 0.0022(6)
N3 0.0165(7) 0.0211(7) 0.0182(7) -0.0007(6) -0.0002(6) -0.0009(6)
N6 0.0188(8) 0.0238(8) 0.0160(8) 0.0030(6) -0.0021(6) 0.0016(6)
N7 0.0171(7) 0.0221(7) 0.0169(7) -0.0001(6) -0.0010(6) 0.0012(6)
N9 0.0165(7) 0.0200(7) 0.0146(7) 0.0002(6) -0.0005(5) 0.0014(6)
O2 0.0178(7) 0.0353(8) 0.0211(7) -0.0055(6) 0.0006(5) 0.0005(6)
O1 0.0192(7) 0.0288(7) 0.0195(7) -0.0049(5) 0.0001(5) 0.0003(5)
O3 0.0230(7) 0.0277(7) 0.0173(6) 0.0055(5) 0.0006(5) 0.0010(5)
O4 0.0192(7) 0.0209(6) 0.0206(7) 0.0017(5) -0.0040(5) 0.0017(5)
O5 0.0148(6) 0.0348(8) 0.0194(7) -0.0003(6) 0.0020(5) 0.0023(5)

loop_
_atom_type_symbol
_atom_type_description
_atom_type_scat_dispersion_real
_atom_type_scat_dispersion_imag
_atom_type_scat_source
C C 0.0033 0.0016 'International Tables Vol C Tables 4.2.6.8 and 6.1.1.4'
H H 0.0000 0.0000 'International Tables Vol C Tables 4.2.6.8 and 6.1.1.4'
N N 0.0061 0.0033 'International Tables Vol C Tables 4.2.6.8 and 6.1.1.4'
O O 0.0106 0.0060 'International Tables Vol C Tables 4.2.6.8 and 6.1.1.4'

loop_
_geom_angle_atom_site_label_1
_geom_angle_atom_site_label_2
_geom_angle_atom_site_label_3
_geom_angle
N3 C2 N1 124.73(17)
N3 C2 H2 117.6
N1 C2 H2 117.6
N3 C4 N9 125.80(16)
N3 C4 C5 128.12(16)
N9 C4 C5 106.07(15)
C4 C5 N7 110.31(15)
C4 C5 C6 117.50(16)
N7 C5 C6 132.19(16)
N6 C6 N1 119.89(16)
N6 C6 C5 126.55(17)
N1 C6 C5 113.56(16)
N7 C8 N9 113.38(16)
N7 C8 H8 123.3
N9 C8 H8 123.3
N9 C10 C11 112.65(14)
N9 C10 H10A 109.1
C11 C10 H10A 109.1
N9 C10 H10B 109.1
C11 C10 H10B 109.1
H10A C10 H10B 107.8
C12 C11 C10 113.66(15)
C12 C11 H11A 108.8
C10 C11 H11A 108.8
C12 C11 H11B 108.8
C10 C11 H11B 108.8
H11A C11 H11B 107.7
O2 C12 O1 124.24(17)
O2 C12 C11 122.87(16)
O1 C12 C11 112.88(15)
O4 N10 O3 121.78(15)
O4 N10 O5 119.56(15)
O3 N10 O5 118.65(15)
C2 N1 C6 124.33(16)
C2 N1 H1 117.8
C6 N1 H1 117.8
C2 N3 C4 111.75(15)
C6 N6 H6A 120.0
C6 N6 H6B 120.0
H6A N6 H6B 120.0
C8 N7 C5 103.97(15)
C8 N9 C4 106.27(15)
C8 N9 C10 128.34(15)
C4 N9 C10 125.30(15)
C12 O1 H1A 109.2(19)

loop_
_geom_bond_atom_site_label_1
_geom_bond_atom_site_label_2
_geom_bond_distance
C2 N3 1.308(2)
C2 N1 1.363(2)
C2 H2 0.9500
C4 N3 1.362(2)
C4 N9 1.365(2)
C4 C5 1.383(2)
C5 N7 1.383(2)
C5 C6 1.408(2)
C6 N6 1.312(2)
C6 N1 1.367(2)
C8 N7 1.319(2)
C8 N9 1.362(2)
C8 H8 0.9500
C10 N9 1.468(2)
C10 C11 1.524(2)
C10 H10A 0.9900
C10 H10B 0.9900
C11 C12 1.507(3)
C11 H11A 0.9900
C11 H11B 0.9900
C12 O2 1.216(2)
C12 O1 1.317(2)
N10 O4 1.2399(19)
N10 O3 1.248(2)
N10 O5 1.2773(19)
N1 H1 0.8800
N6 H6A 0.8800
N6 H6B 0.8800
O1 H1A 0.94(3)

loop_
_geom_torsion_atom_site_label_1
_geom_torsion_atom_site_label_2
_geom_torsion_atom_site_label_3
_geom_torsion_atom_site_label_4
_geom_torsion
N3 C4 C5 N7 178.99(17)
N9 C4 C5 N7 -0.1(2)
N3 C4 C5 C6 -0.6(3)
N9 C4 C5 C6 -179.73(15)
C4 C5 C6 N6 -179.54(17)
N7 C5 C6 N6 1.0(3)
C4 C5 C6 N1 0.0(2)
N7 C5 C6 N1 -179.48(18)
N9 C10 C11 C12 -81.57(19)
C10 C11 C12 O2 8.6(3)
C10 C11 C12 O1 -170.22(15)
N3 C2 N1 C6 -0.7(3)
N6 C6 N1 C2 -179.83(16)
C5 C6 N1 C2 0.6(2)
N1 C2 N3 C4 0.1(2)
N9 C4 N3 C2 179.50(16)
C5 C4 N3 C2 0.6(3)
N9 C8 N7 C5 0.3(2)
C4 C5 N7 C8 -0.12(19)
C6 C5 N7 C8 179.41(19)
N7 C8 N9 C4 -0.4(2)
N7 C8 N9 C10 -177.16(16)
N3 C4 N9 C8 -178.83(17)
C5 C4 N9 C8 0.31(19)
N3 C4 N9 C10 -2.0(3)
C5 C4 N9 C10 177.19(16)
C11 C10 N9 C8 103.9(2)
C11 C10 N9 C4 -72.3(2)
